data_8105049
loop_
_publ_author_name
'Li, Yu-Yan'
'Nie, Xu-Liang'
'Fu, Xiao-Xiang'
'Li, Bao-Tong'
'Peng, Wen-Wen'

_publ_section_title
;
 Crystal structure of
 2-((2-(3-hydroxy-7-methylene-2,3-dihydro-7H-furo[3,2-g]chromen-2-yl)propan-2-yl)oxy)-6-(hydroxymethyl)tetrahydro-2H-pyran-3,4,5-triol
 -- a marmesin derivative, C20H24O10
;
_journal_issue 1
_journal_name_full 'Zeitschrift f\"ur Kristallographie - New Crystal Structures'
_journal_page_first 171
_journal_page_last 173
_journal_paper_doi 10.1515/ncrs-2019-0561
_journal_volume 235
_journal_year 2019
_chemical_absolute_configuration rm
_chemical_formula_moiety 'C20 H24 O10'
_chemical_formula_sum 'C20 H24 O10'
_chemical_formula_weight 424.39
_space_group_crystal_system orthorhombic
_space_group_IT_number 19
_space_group_name_Hall 'P 2ac 2ab'
_space_group_name_H-M_alt 'P 21 21 21'
_atom_sites_solution_hydrogens geom
_cell_angle_alpha 90
_cell_angle_beta 90
_cell_angle_gamma 90
_cell_formula_units_Z 4
_cell_length_a 6.3728(6)
_cell_length_b 14.3835(14)
_cell_length_c 20.453(2)
_cell_measurement_reflns_used 7539
_cell_measurement_temperature 296(2)
_cell_measurement_theta_max 27.33
_cell_measurement_theta_min 2.44
_cell_volume 1874.8(3)
_computing_cell_refinement 'APEX2, SAINT and SADABS [1]'
_computing_data_collection 'APEX2, SAINT and SADABS [1]'
_computing_data_reduction 'APEX2, SAINT and SADABS [1]'
_computing_structure_refinement 'SHELXL-2014/7 (Sheldrick, 2014) [2]'
_computing_structure_solution 'SHELXL-2014/7 (Sheldrick, 2014) [2]'
_diffrn_ambient_temperature 296(2)
_diffrn_measured_fraction_theta_full 0.998
_diffrn_measured_fraction_theta_max 0.999
_diffrn_measurement_device_type 'Bruker APEX-II CCD'
_diffrn_measurement_method '\f and \w scans'
_diffrn_radiation_monochromator graphite
_diffrn_radiation_source 'sealed tube'
_diffrn_radiation_type MoK\a
_diffrn_radiation_wavelength 0.71073
_diffrn_reflns_av_R_equivalents 0.0237
_diffrn_reflns_av_unetI/netI 0.0192
_diffrn_reflns_Laue_measured_fraction_full 0.998
_diffrn_reflns_Laue_measured_fraction_max 0.999
_diffrn_reflns_limit_h_max 7
_diffrn_reflns_limit_h_min -7
_diffrn_reflns_limit_k_max 17
_diffrn_reflns_limit_k_min -17
_diffrn_reflns_limit_l_max 23
_diffrn_reflns_limit_l_min -24
_diffrn_reflns_number 14542
_diffrn_reflns_point_group_measured_fraction_full 0.999
_diffrn_reflns_point_group_measured_fraction_max 0.999
_diffrn_reflns_theta_full 25.242
_diffrn_reflns_theta_max 25.499
_diffrn_reflns_theta_min 2.444
_exptl_absorpt_coefficient_mu 0.122
_exptl_crystal_colour COLORLESS
_exptl_crystal_density_diffrn 1.504
_exptl_crystal_density_method 'not measured'
_exptl_crystal_description BLOCK
_exptl_crystal_F_000 825
_exptl_crystal_size_max 0.200
_exptl_crystal_size_mid 0.140
_exptl_crystal_size_min 0.120
_refine_diff_density_max 0.154
_refine_diff_density_min -0.144
_refine_diff_density_rms 0.028
_refine_ls_abs_structure_details
;
 Flack x determined using 1306 quotients [(I+)-(I-)]/[(I+)+(I-)]
 (Parsons, Flack and Wagner, Acta Cryst. B69 (2013) 249-259).
;
_refine_ls_abs_structure_Flack 1.2(3)
_refine_ls_extinction_coef 0.0050(7)
_refine_ls_extinction_expression Fc^*^=kFc[1+0.001xFc^2^\l^3^/sin(2\q)]^-1/4^
_refine_ls_extinction_method 'SHELXL-2014/7 (Sheldrick 2014'
_refine_ls_goodness_of_fit_ref 1.038
_refine_ls_hydrogen_treatment constr
_refine_ls_matrix_type full
_refine_ls_number_parameters 279
_refine_ls_number_reflns 3489
_refine_ls_number_restraints 0
_refine_ls_restrained_S_all 1.038
_refine_ls_R_factor_all 0.0292
_refine_ls_R_factor_gt 0.0272
_refine_ls_shift/su_max 0.000
_refine_ls_shift/su_mean 0.000
_refine_ls_structure_factor_coef Fsqd
_refine_ls_weighting_details 'w=1/[\s^2^(Fo^2^)+(0.0154P)^2^+0.5747P] where P=(Fo^2^+2Fc^2^)/3'
_refine_ls_weighting_scheme calc
_refine_ls_wR_factor_gt 0.0551
_refine_ls_wR_factor_ref 0.0558
_reflns_Friedel_coverage 0.721
_reflns_Friedel_fraction_full 1.000
_reflns_Friedel_fraction_max 1.000
_reflns_number_gt 3289
_reflns_number_total 3489
_reflns_threshold_expression 'I > 2\s(I)'
_cod_data_source_file suppl_ncrs-2019-0561_suppl.cif
_cod_data_source_block 3877_0m
_cod_database_code 8105049
_shelx_space_group_comment
;
The symmetry employed for this shelxl refinement is uniquely defined
by the following loop, which should always be used as a source of
symmetry information in preference to the above space-group names.
They are only intended as comments.
;
_shelx_estimated_absorpt_t_min 0.974
_shelx_estimated_absorpt_t_max 0.984

loop_
_space_group_symop_operation_xyz
'x, y, z'
'-x+1/2, -y, z+1/2'
'-x, y+1/2, -z+1/2'
'x+1/2, -y+1/2, -z'

loop_
_atom_site_label
_atom_site_type_symbol
_atom_site_fract_x
_atom_site_fract_y
_atom_site_fract_z
_atom_site_U_iso_or_equiv
_atom_site_adp_type
_atom_site_occupancy
_atom_site_site_symmetry_order
_atom_site_calc_flag
_atom_site_refinement_flags_posn
_atom_site_refinement_flags_adp
_atom_site_refinement_flags_occupancy
_atom_site_disorder_assembly
_atom_site_disorder_group
C1 C 0.1698(3) 0.77000(14) 0.69654(10) 0.0256(4) Uani 1 1 d . . . . .
C2 C 0.3758(3) 0.74054(14) 0.68935(10) 0.0264(5) Uani 1 1 d . . . . .
C3 C 0.4296(3) 0.68691(15) 0.63636(10) 0.0304(5) Uani 1 1 d . . . . .
H3 H 0.5666 0.6658 0.6315 0.036 Uiso 1 1 calc R U . . .
C4 C 0.2763(3) 0.66415(15) 0.58956(10) 0.0294(5) Uani 1 1 d . . . . .
C5 C 0.0729(3) 0.69661(16) 0.59927(10) 0.0290(5) Uani 1 1 d . . . . .
C6 C 0.0137(3) 0.74979(15) 0.65236(10) 0.0302(5) Uani 1 1 d . . . . .
H6 H -0.1233 0.7707 0.6579 0.036 Uiso 1 1 calc R U . . .
C7 C 0.3181(4) 0.61386(17) 0.53044(12) 0.0394(6) Uani 1 1 d . . . . .
H7 H 0.4525 0.5913 0.5226 0.047 Uiso 1 1 calc R U . . .
C8 C 0.1666(4) 0.59902(18) 0.48647(12) 0.0418(6) Uani 1 1 d . . . . .
H8 H 0.1979 0.5664 0.4484 0.050 Uiso 1 1 calc R U . . .
C9 C -0.0434(4) 0.63222(16) 0.49657(11) 0.0326(5) Uani 1 1 d . . . . .
C10 C 0.5027(3) 0.77553(15) 0.74706(10) 0.0270(5) Uani 1 1 d . . . . .
H10 H 0.6245 0.8097 0.7303 0.032 Uiso 1 1 calc R U . . .
C11 C 0.3457(3) 0.84631(15) 0.77615(10) 0.0262(5) Uani 1 1 d . . . . .
H11 H 0.3799 0.9060 0.7556 0.031 Uiso 1 1 calc R U . . .
C12 C 0.3363(3) 0.86603(14) 0.84979(10) 0.0245(4) Uani 1 1 d . . . . .
C13 C 0.5537(4) 0.89686(16) 0.87190(12) 0.0351(5) Uani 1 1 d . . . . .
H13A H 0.5509 0.9106 0.9178 0.053 Uiso 1 1 calc R U . . .
H13B H 0.5944 0.9515 0.8481 0.053 Uiso 1 1 calc R U . . .
H13C H 0.6528 0.8480 0.8637 0.053 Uiso 1 1 calc R U . . .
C14 C 0.1745(4) 0.94127(15) 0.86378(11) 0.0331(5) Uani 1 1 d . . . . .
H14A H 0.0370 0.9185 0.8533 0.050 Uiso 1 1 calc R U . . .
H14B H 0.2046 0.9951 0.8376 0.050 Uiso 1 1 calc R U . . .
H14C H 0.1799 0.9577 0.9092 0.050 Uiso 1 1 calc R U . . .
C15 C 0.1161(3) 0.73046(13) 0.87739(10) 0.0224(4) Uani 1 1 d . . . . .
H15 H 0.0101 0.7665 0.8537 0.027 Uiso 1 1 calc R U . . .
C16 C 0.0270(3) 0.69138(14) 0.94019(9) 0.0236(4) Uani 1 1 d . . . . .
H16 H 0.1340 0.6540 0.9624 0.028 Uiso 1 1 calc R U . . .
C17 C -0.1600(3) 0.63008(14) 0.92266(9) 0.0228(4) Uani 1 1 d . . . . .
H17 H -0.2656 0.6675 0.8999 0.027 Uiso 1 1 calc R U . . .
C18 C -0.0893(3) 0.55166(14) 0.87854(10) 0.0225(4) Uani 1 1 d . . . . .
H18 H 0.0043 0.5105 0.9032 0.027 Uiso 1 1 calc R U . . .
C19 C 0.0284(3) 0.58907(14) 0.81909(10) 0.0233(4) Uani 1 1 d . . . . .
H19 H -0.0710 0.6205 0.7899 0.028 Uiso 1 1 calc R U . . .
C20 C 0.1438(4) 0.51497(16) 0.78131(11) 0.0322(5) Uani 1 1 d . . . . .
H20A H 0.0430 0.4704 0.7646 0.039 Uiso 1 1 calc R U . . .
H20B H 0.2131 0.5435 0.7441 0.039 Uiso 1 1 calc R U . . .
O1 O -0.0825(2) 0.67877(11) 0.55400(7) 0.0358(4) Uani 1 1 d . . . . .
O2 O -0.1914(3) 0.62388(11) 0.45994(8) 0.0409(4) Uani 1 1 d . . . . .
O3 O 0.1374(2) 0.82156(10) 0.75161(7) 0.0268(3) Uani 1 1 d . . . . .
O4 O 0.5752(2) 0.70322(11) 0.78821(7) 0.0337(4) Uani 1 1 d . . . . .
H4 H 0.4747 0.6770 0.8051 0.051 Uiso 1 1 calc R U . . .
O5 O 0.2937(2) 0.78445(9) 0.89029(6) 0.0238(3) Uani 1 1 d . . . . .
O6 O 0.1875(2) 0.65402(9) 0.83914(7) 0.0257(3) Uani 1 1 d . . . . .
O7 O -0.0345(2) 0.76665(10) 0.98124(7) 0.0305(4) Uani 1 1 d . . . . .
H7A H -0.0835 0.7461 1.0154 0.046 Uiso 1 1 calc R U . . .
O8 O -0.2503(2) 0.59100(10) 0.97984(7) 0.0318(4) Uani 1 1 d . . . . .
H8A H -0.3350 0.6277 0.9955 0.048 Uiso 1 1 calc R U . . .
O9 O -0.2630(2) 0.49892(10) 0.85508(7) 0.0302(4) Uani 1 1 d . . . . .
H9 H -0.3017 0.4627 0.8836 0.045 Uiso 1 1 calc R U . . .
O10 O 0.2956(3) 0.46716(11) 0.81932(9) 0.0431(4) Uani 1 1 d . . . . .
H10A H 0.3979 0.5008 0.8250 0.065 Uiso 1 1 calc R U . . .

loop_
_atom_site_aniso_label
_atom_site_aniso_U_11
_atom_site_aniso_U_22
_atom_site_aniso_U_33
_atom_site_aniso_U_23
_atom_site_aniso_U_13
_atom_site_aniso_U_12
C1 0.0309(11) 0.0251(10) 0.0208(10) 0.0018(8) 0.0021(9) 0.0007(9)
C2 0.0269(11) 0.0274(10) 0.0250(11) 0.0035(9) 0.0007(9) 0.0004(9)
C3 0.0265(11) 0.0335(12) 0.0313(12) -0.0016(10) 0.0044(9) 0.0043(10)
C4 0.0306(12) 0.0303(11) 0.0273(11) -0.0016(9) 0.0033(9) 0.0015(10)
C5 0.0295(11) 0.0318(11) 0.0257(11) -0.0009(9) -0.0020(9) -0.0037(10)
C6 0.0240(11) 0.0387(12) 0.0279(11) -0.0025(10) 0.0015(9) 0.0043(10)
C7 0.0355(13) 0.0445(14) 0.0383(13) -0.0104(11) 0.0060(11) 0.0046(11)
C8 0.0438(15) 0.0480(14) 0.0337(13) -0.0161(11) 0.0031(12) 0.0033(12)
C9 0.0420(14) 0.0284(12) 0.0274(12) -0.0038(9) -0.0020(11) -0.0023(11)
C10 0.0249(10) 0.0316(11) 0.0245(10) 0.0037(9) 0.0034(9) -0.0018(9)
C11 0.0267(11) 0.0264(11) 0.0257(10) 0.0032(9) -0.0008(9) -0.0034(9)
C12 0.0278(11) 0.0224(10) 0.0233(10) 0.0015(8) 0.0007(9) -0.0046(9)
C13 0.0356(13) 0.0343(12) 0.0355(13) 0.0018(10) -0.0039(11) -0.0102(11)
C14 0.0431(14) 0.0274(11) 0.0288(11) -0.0017(10) -0.0016(10) 0.0030(10)
C15 0.0229(10) 0.0224(10) 0.0218(10) -0.0016(8) -0.0005(8) -0.0010(9)
C16 0.0254(11) 0.0243(10) 0.0210(10) -0.0027(8) 0.0001(8) 0.0015(9)
C17 0.0218(10) 0.0252(10) 0.0215(10) 0.0020(8) 0.0018(8) 0.0003(9)
C18 0.0213(10) 0.0245(10) 0.0218(10) -0.0005(8) -0.0015(8) -0.0015(9)
C19 0.0240(11) 0.0256(10) 0.0202(10) -0.0016(8) -0.0004(8) -0.0027(9)
C20 0.0338(13) 0.0338(12) 0.0289(11) -0.0075(10) 0.0062(10) -0.0053(11)
O1 0.0302(8) 0.0464(10) 0.0309(8) -0.0113(7) -0.0033(7) 0.0018(8)
O2 0.0460(10) 0.0414(10) 0.0353(9) -0.0084(7) -0.0092(8) -0.0011(8)
O3 0.0255(7) 0.0335(8) 0.0213(7) -0.0028(6) -0.0007(6) 0.0032(6)
O4 0.0274(8) 0.0399(9) 0.0339(9) 0.0060(7) 0.0003(7) 0.0060(7)
O5 0.0242(7) 0.0252(7) 0.0221(7) 0.0017(6) -0.0024(6) -0.0040(6)
O6 0.0243(7) 0.0255(7) 0.0272(7) -0.0058(6) 0.0063(6) -0.0049(6)
O7 0.0363(9) 0.0297(8) 0.0255(8) -0.0074(6) 0.0075(7) -0.0044(7)
O8 0.0379(9) 0.0311(8) 0.0264(8) -0.0007(7) 0.0123(7) -0.0023(7)
O9 0.0314(8) 0.0322(8) 0.0269(8) -0.0009(6) -0.0002(7) -0.0114(7)
O10 0.0322(9) 0.0348(9) 0.0624(11) -0.0091(9) 0.0036(9) 0.0037(7)

loop_
_atom_type_symbol
_atom_type_description
_atom_type_scat_dispersion_real
_atom_type_scat_dispersion_imag
_atom_type_scat_source
C C 0.0033 0.0016 'International Tables Vol C Tables 4.2.6.8 and 6.1.1.4'
H H 0.0000 0.0000 'International Tables Vol C Tables 4.2.6.8 and 6.1.1.4'
O O 0.0106 0.0060 'International Tables Vol C Tables 4.2.6.8 and 6.1.1.4'

loop_
_geom_angle_atom_site_label_1
_geom_angle_atom_site_label_2
_geom_angle_atom_site_label_3
_geom_angle
_geom_angle_site_symmetry_1
_geom_angle_site_symmetry_3
O3 C1 C6 123.23(19) . .
O3 C1 C2 113.37(18) . .
C6 C1 C2 123.40(19) . .
C3 C2 C1 119.4(2) . .
C3 C2 C10 131.9(2) . .
C1 C2 C10 108.69(18) . .
C2 C3 C4 119.6(2) . .
C5 C4 C3 118.14(19) . .
C5 C4 C7 117.6(2) . .
C3 C4 C7 124.2(2) . .
C6 C5 O1 115.74(19) . .
C6 C5 C4 123.6(2) . .
O1 C5 C4 120.68(19) . .
C1 C6 C5 115.8(2) . .
C8 C7 C4 120.9(2) . .
C7 C8 C9 121.6(2) . .
O2 C9 O1 115.8(2) . .
O2 C9 C8 127.2(2) . .
O1 C9 C8 117.0(2) . .
O4 C10 C2 113.14(18) . .
O4 C10 C11 117.79(17) . .
C2 C10 C11 99.98(16) . .
O3 C11 C12 110.26(16) . .
O3 C11 C10 107.13(16) . .
C12 C11 C10 121.67(18) . .
O5 C12 C14 109.78(17) . .
O5 C12 C13 103.56(16) . .
C14 C12 C13 110.69(18) . .
O5 C12 C11 114.54(16) . .
C14 C12 C11 110.04(17) . .
C13 C12 C11 108.04(18) . .
O5 C15 O6 105.92(15) . .
O5 C15 C16 110.50(16) . .
O6 C15 C16 107.43(15) . .
O7 C16 C15 108.74(16) . .
O7 C16 C17 111.29(16) . .
C15 C16 C17 107.98(16) . .
O8 C17 C18 108.48(16) . .
O8 C17 C16 110.62(16) . .
C18 C17 C16 109.80(16) . .
O9 C18 C17 111.48(16) . .
O9 C18 C19 107.52(15) . .
C17 C18 C19 111.01(16) . .
O6 C19 C20 105.13(16) . .
O6 C19 C18 110.37(15) . .
C20 C19 C18 113.49(17) . .
O10 C20 C19 113.23(18) . .
C9 O1 C5 122.26(18) . .
C1 O3 C11 106.15(15) . .
C15 O5 C12 119.31(15) . .
C15 O6 C19 115.65(15) . .

loop_
_geom_bond_atom_site_label_1
_geom_bond_atom_site_label_2
_geom_bond_distance
_geom_bond_site_symmetry_2
C1 O3 1.364(2) .
C1 C6 1.375(3) .
C1 C2 1.388(3) .
C2 C3 1.374(3) .
C2 C10 1.517(3) .
C3 C4 1.406(3) .
C4 C5 1.392(3) .
C4 C7 1.434(3) .
C5 C6 1.381(3) .
C5 O1 1.380(3) .
C7 C8 1.337(3) .
C8 C9 1.436(3) .
C9 O2 1.211(3) .
C9 O1 1.375(3) .
C10 O4 1.416(3) .
C10 C11 1.546(3) .
C11 O3 1.463(2) .
C11 C12 1.534(3) .
C12 O5 1.462(2) .
C12 C14 1.522(3) .
C12 C13 1.523(3) .
C15 O5 1.397(2) .
C15 O6 1.424(2) .
C15 C16 1.513(3) .
C16 O7 1.425(2) .
C16 C17 1.525(3) .
C17 O8 1.420(2) .
C17 C18 1.513(3) .
C18 O9 1.425(2) .
C18 C19 1.526(3) .
C19 O6 1.439(2) .
C19 C20 1.508(3) .
C20 O10 1.418(3) .

loop_
_geom_hbond_atom_site_label_D
_geom_hbond_atom_site_label_H
_geom_hbond_atom_site_label_A
_geom_hbond_distance_DH
_geom_hbond_distance_HA
_geom_hbond_distance_DA
_geom_hbond_angle_DHA
_geom_hbond_site_symmetry_A
O10 H10A O9 0.82 2.25 2.942(2) 142.8 1_655
O9 H9 O2 0.82 2.00 2.794(2) 163.4 2_465
O8 H8A O7 0.82 2.04 2.847(2) 169.1 4_467
O7 H7A O5 0.82 2.13 2.9400(19) 170.7 4_467
O4 H4 O6 0.82 1.99 2.773(2) 160.8 .
O4 H4 O5 0.82 2.60 2.991(2) 110.9 .
C20 H20A O3 0.97 2.45 3.377(3) 159.3 3_546
C19 H19 O4 0.98 2.55 3.381(3) 142.7 1_455
C17 H17 O4 0.98 2.55 3.394(3) 144.0 1_455
C15 H15 O3 0.98 2.38 2.890(2) 112.0 .
C14 H14C O8 0.96 2.42 3.267(3) 147.6 4_567
C13 H13C O4 0.96 2.64 3.272(3) 123.8 .
C10 H10 O10 0.98 2.53 3.331(3) 138.3 3_656
